data_4515911
loop_
_publ_author_name
'Li, Yuelan'
'Zhu, Rongxiu'
'Zhang, Jiaozhen'
'Xie, Fei'
'Wang, Xiaoning'
'Xu, Ke'
'Qiao, Yanan'
'Zhao, Zuntian'
'Lou, Hongxiang'

_publ_section_title
;
 Ophiosphaerellins A-I, Polyketide-Derived Compounds from the Endolichenic
 Fungus <i>Ophiosphaerella korrae</i>.
;
_journal_issue 1
_journal_name_full 'ACS omega'
_journal_page_first 176
_journal_page_last 180
_journal_paper_doi 10.1021/acsomega.7b01668
_journal_volume 3
_journal_year 2018
_chemical_absolute_configuration ad
_chemical_formula_sum 'C14 H20 O3'
_chemical_formula_weight 236.30
_chemical_name_common OK-17
_chemical_name_systematic OK-17
_space_group_crystal_system tetragonal
_space_group_IT_number 76
_space_group_name_Hall 'P 4w'
_space_group_name_H-M_alt 'P 41'
_atom_sites_solution_hydrogens mixed
_audit_creation_method SHELXL-2014/7
_cell_angle_alpha 90
_cell_angle_beta 90
_cell_angle_gamma 90
_cell_formula_units_Z 4
_cell_length_a 13.4241(6)
_cell_length_b 13.4241(6)
_cell_length_c 7.2863(4)
_cell_measurement_reflns_used 4499
_cell_measurement_temperature 296(2)
_cell_measurement_theta_max 65.18
_cell_measurement_theta_min 3.29
_cell_volume 1313.04(11)
_computing_cell_refinement 'Bruker SAINT'
_computing_data_collection 'Bruker APEX2'
_computing_data_reduction 'Bruker SAINT'
_computing_molecular_graphics 'Bruker SHELXTL'
_computing_publication_material 'Bruker SHELXTL'
_computing_structure_refinement 'SHELXL-2014/7 (Sheldrick, 2014)'
_computing_structure_solution 'SHELXS-97 (Sheldrick 2008)'
_diffrn_ambient_temperature 296(2)
_diffrn_measured_fraction_theta_full 0.998
_diffrn_measured_fraction_theta_max 0.998
_diffrn_measurement_device_type 'Bruker APEX-II CCD'
_diffrn_measurement_method '\f and \w scans'
_diffrn_radiation_type CuK\a
_diffrn_radiation_wavelength 1.54178
_diffrn_reflns_av_R_equivalents 0.1429
_diffrn_reflns_av_unetI/netI 0.0899
_diffrn_reflns_Laue_measured_fraction_full 0.998
_diffrn_reflns_Laue_measured_fraction_max 0.998
_diffrn_reflns_limit_h_max 13
_diffrn_reflns_limit_h_min -15
_diffrn_reflns_limit_k_max 15
_diffrn_reflns_limit_k_min -15
_diffrn_reflns_limit_l_max 8
_diffrn_reflns_limit_l_min -8
_diffrn_reflns_number 11753
_diffrn_reflns_point_group_measured_fraction_full 0.996
_diffrn_reflns_point_group_measured_fraction_max 0.996
_diffrn_reflns_theta_full 65.228
_diffrn_reflns_theta_max 65.228
_diffrn_reflns_theta_min 3.292
_exptl_absorpt_coefficient_mu 0.665
_exptl_absorpt_correction_type none
_exptl_crystal_colour white
_exptl_crystal_density_diffrn 1.195
_exptl_crystal_description needle
_exptl_crystal_F_000 512
_refine_diff_density_max 0.177
_refine_diff_density_min -0.270
_refine_diff_density_rms 0.056
_refine_ls_abs_structure_details
;
 Flack x determined using 671 quotients [(I+)-(I-)]/[(I+)+(I-)]
 (Parsons, Flack and Wagner, Acta Cryst. B69 (2013) 249-259).
;
_refine_ls_abs_structure_Flack -0.2(4)
_refine_ls_extinction_method none
_refine_ls_goodness_of_fit_ref 1.030
_refine_ls_hydrogen_treatment mixed
_refine_ls_matrix_type full
_refine_ls_number_parameters 162
_refine_ls_number_reflns 2237
_refine_ls_number_restraints 1
_refine_ls_restrained_S_all 1.029
_refine_ls_R_factor_all 0.0765
_refine_ls_R_factor_gt 0.0608
_refine_ls_shift/su_max 0.000
_refine_ls_shift/su_mean 0.000
_refine_ls_structure_factor_coef Fsqd
_refine_ls_weighting_details 'w=1/[\s^2^(Fo^2^)+(0.0705P)^2^+0.5901P] where P=(Fo^2^+2Fc^2^)/3'
_refine_ls_weighting_scheme calc
_refine_ls_wR_factor_gt 0.1450
_refine_ls_wR_factor_ref 0.1607
_reflns_Friedel_coverage 0.834
_reflns_Friedel_fraction_full 0.993
_reflns_Friedel_fraction_max 0.993
_reflns_number_gt 1832
_reflns_number_total 2237
_reflns_threshold_expression 'I > 2\s(I)'
_cod_data_source_file ao7b01668_si_001.cif
_cod_data_source_block cu_20161104_0ma_a
_cod_original_cell_volume 1313.04(14)
_cod_database_code 4515911
_shelx_shelxl_version_number 2014/7
_shelx_space_group_comment
;
The symmetry employed for this shelxl refinement is uniquely defined
by the following loop, which should always be used as a source of
symmetry information in preference to the above space-group names.
They are only intended as comments.
;

loop_
_space_group_symop_operation_xyz
'x, y, z'
'-x, -y, z+1/2'
'-y, x, z+1/4'
'y, -x, z+3/4'

loop_
_atom_site_label
_atom_site_type_symbol
_atom_site_fract_x
_atom_site_fract_y
_atom_site_fract_z
_atom_site_U_iso_or_equiv
_atom_site_adp_type
_atom_site_occupancy
_atom_site_site_symmetry_order
_atom_site_calc_flag
_atom_site_refinement_flags_posn
_atom_site_refinement_flags_adp
O001 O 0.0435(3) 0.8878(3) 0.7645(5) 0.0417(9) Uani 1 1 d . .
H001 H 0.001(5) 0.905(5) 0.673(9) 0.062(19) Uiso 1 1 d . .
O002 O 0.1706(3) 0.6220(3) 0.2556(5) 0.0509(10) Uani 1 1 d . .
O003 O 0.3339(3) 0.8706(3) 0.2698(7) 0.0660(13) Uani 1 1 d . .
C004 C 0.1472(3) 0.6817(3) 0.3734(7) 0.0334(10) Uani 1 1 d . .
C005 C 0.1727(3) 0.8466(3) 0.5496(6) 0.0328(10) Uani 1 1 d . .
H005 H 0.2266 0.8906 0.5900 0.039 Uiso 1 1 calc R U
C006 C 0.1079(4) 0.8082(4) 0.7010(6) 0.0345(11) Uani 1 1 d . .
C007 C 0.1322(4) 0.8699(4) 0.3650(7) 0.0376(11) Uani 1 1 d . .
H00A H 0.1594 0.9271 0.3010 0.045 Uiso 1 1 calc R U
H00B H 0.0618 0.8582 0.3441 0.045 Uiso 1 1 calc R U
C008 C 0.0460(4) 0.7198(3) 0.6443(6) 0.0359(11) Uani 1 1 d . .
H008 H -0.0093 0.7049 0.7164 0.043 Uiso 1 1 calc R U
C009 C 0.0632(3) 0.6606(3) 0.4997(7) 0.0351(11) Uani 1 1 d . .
C00A C 0.1995(3) 0.7789(3) 0.3889(6) 0.0301(10) Uani 1 1 d . .
C00B C 0.3757(4) 0.7018(4) 0.3289(7) 0.0445(13) Uani 1 1 d . .
H00C H 0.3415 0.6446 0.3837 0.053 Uiso 1 1 calc R U
C00C C 0.0035(4) 0.5691(4) 0.4602(9) 0.0519(14) Uani 1 1 d . .
H00D H -0.0292 0.5763 0.3437 0.078 Uiso 1 1 calc R U
H00E H -0.0456 0.5601 0.5546 0.078 Uiso 1 1 calc R U
H00F H 0.0468 0.5123 0.4568 0.078 Uiso 1 1 calc R U
C00D C 0.3045(4) 0.7889(4) 0.3214(7) 0.0393(12) Uani 1 1 d . .
C00E C 0.1685(4) 0.7775(5) 0.8674(8) 0.0506(14) Uani 1 1 d . .
H00G H 0.2140 0.7255 0.8336 0.076 Uiso 1 1 calc R U
H00H H 0.1245 0.7538 0.9617 0.076 Uiso 1 1 calc R U
H00I H 0.2052 0.8338 0.9123 0.076 Uiso 1 1 calc R U
C00F C 0.4668(5) 0.7269(6) 0.4443(9) 0.0633(17) Uani 1 1 d . .
H00J H 0.5171 0.6763 0.4237 0.076 Uiso 1 1 calc R U
H00K H 0.4938 0.7899 0.4026 0.076 Uiso 1 1 calc R U
C00G C 0.4065(5) 0.6752(6) 0.1341(11) 0.074(2) Uani 1 1 d . .
H00L H 0.3483 0.6610 0.0623 0.111 Uiso 1 1 calc R U
H00M H 0.4489 0.6177 0.1365 0.111 Uiso 1 1 calc R U
H00N H 0.4418 0.7302 0.0805 0.111 Uiso 1 1 calc R U
C00H C 0.4469(6) 0.7338(6) 0.6457(10) 0.077(2) Uani 1 1 d . .
H00O H 0.3924 0.7787 0.6669 0.116 Uiso 1 1 calc R U
H00P H 0.5053 0.7581 0.7072 0.116 Uiso 1 1 calc R U
H00Q H 0.4302 0.6690 0.6924 0.116 Uiso 1 1 calc R U

loop_
_atom_site_aniso_label
_atom_site_aniso_U_11
_atom_site_aniso_U_22
_atom_site_aniso_U_33
_atom_site_aniso_U_23
_atom_site_aniso_U_13
_atom_site_aniso_U_12
O001 0.048(2) 0.048(2) 0.0286(17) -0.0063(16) 0.0017(16) 0.0075(17)
O002 0.058(2) 0.051(2) 0.043(2) -0.0171(18) 0.0058(18) -0.0005(19)
O003 0.052(2) 0.062(3) 0.085(3) 0.030(2) 0.020(2) -0.005(2)
C004 0.040(2) 0.034(2) 0.027(2) 0.002(2) -0.005(2) 0.000(2)
C005 0.035(2) 0.037(2) 0.026(2) 0.0000(19) -0.0037(18) 0.001(2)
C006 0.040(3) 0.040(3) 0.024(2) 0.0029(19) 0.0012(19) 0.003(2)
C007 0.044(3) 0.038(3) 0.031(2) 0.009(2) 0.002(2) 0.008(2)
C008 0.036(2) 0.042(3) 0.030(2) 0.009(2) 0.003(2) 0.000(2)
C009 0.035(2) 0.036(2) 0.034(2) 0.010(2) -0.004(2) -0.002(2)
C00A 0.034(2) 0.033(2) 0.024(2) 0.0002(18) -0.0010(19) -0.0003(18)
C00B 0.039(3) 0.053(3) 0.042(3) 0.001(2) 0.006(2) 0.003(2)
C00C 0.047(3) 0.049(3) 0.060(4) 0.002(3) -0.006(3) -0.012(2)
C00D 0.040(3) 0.052(3) 0.025(2) 0.007(2) 0.007(2) -0.002(2)
C00E 0.056(3) 0.066(3) 0.030(3) 0.008(3) -0.007(2) 0.003(3)
C00F 0.050(3) 0.078(4) 0.061(4) 0.006(3) -0.008(3) 0.010(3)
C00G 0.060(4) 0.096(5) 0.067(4) -0.025(4) 0.016(4) 0.011(4)
C00H 0.090(5) 0.084(5) 0.058(4) 0.004(4) -0.013(4) -0.009(4)

loop_
_atom_type_symbol
_atom_type_description
_atom_type_scat_dispersion_real
_atom_type_scat_dispersion_imag
_atom_type_scat_source
C C 0.0181 0.0091 'International Tables Vol C Tables 4.2.6.8 and 6.1.1.4'
H H 0.0000 0.0000 'International Tables Vol C Tables 4.2.6.8 and 6.1.1.4'
O O 0.0492 0.0322 'International Tables Vol C Tables 4.2.6.8 and 6.1.1.4'

loop_
_geom_angle_atom_site_label_1
_geom_angle_atom_site_label_2
_geom_angle_atom_site_label_3
_geom_angle
C006 O001 H001 109(4)
O002 C004 C009 120.6(4)
O002 C004 C00A 120.7(4)
C009 C004 C00A 118.7(4)
C007 C005 C006 121.9(4)
C007 C005 C00A 61.1(3)
C006 C005 C00A 119.9(4)
C007 C005 H005 114.5
C006 C005 H005 114.5
C00A C005 H005 114.5
O001 C006 C005 109.2(4)
O001 C006 C008 109.8(4)
C005 C006 C008 112.9(4)
O001 C006 C00E 105.3(4)
C005 C006 C00E 111.9(4)
C008 C006 C00E 107.5(4)
C005 C007 C00A 60.8(3)
C005 C007 H00A 117.7
C00A C007 H00A 117.7
C005 C007 H00B 117.7
C00A C007 H00B 117.7
H00A C007 H00B 114.8
C009 C008 C006 126.0(4)
C009 C008 H008 117.0
C006 C008 H008 117.0
C008 C009 C004 120.4(4)
C008 C009 C00C 123.1(5)
C004 C009 C00C 116.4(5)
C004 C00A C00D 119.9(4)
C004 C00A C005 118.0(4)
C00D C00A C005 114.9(4)
C004 C00A C007 114.4(4)
C00D C00A C007 116.5(4)
C005 C00A C007 58.1(3)
C00D C00B C00G 108.7(5)
C00D C00B C00F 110.9(5)
C00G C00B C00F 110.4(5)
C00D C00B H00C 108.9
C00G C00B H00C 108.9
C00F C00B H00C 108.9
C009 C00C H00D 109.5
C009 C00C H00E 109.5
H00D C00C H00E 109.5
C009 C00C H00F 109.5
H00D C00C H00F 109.5
H00E C00C H00F 109.5
O003 C00D C00A 119.0(5)
O003 C00D C00B 120.0(5)
C00A C00D C00B 120.9(4)
C006 C00E H00G 109.5
C006 C00E H00H 109.5
H00G C00E H00H 109.5
C006 C00E H00I 109.5
H00G C00E H00I 109.5
H00H C00E H00I 109.5
C00H C00F C00B 114.4(6)
C00H C00F H00J 108.7
C00B C00F H00J 108.7
C00H C00F H00K 108.7
C00B C00F H00K 108.7
H00J C00F H00K 107.6
C00B C00G H00L 109.5
C00B C00G H00M 109.5
H00L C00G H00M 109.5
C00B C00G H00N 109.5
H00L C00G H00N 109.5
H00M C00G H00N 109.5
C00F C00H H00O 109.5
C00F C00H H00P 109.5
H00O C00H H00P 109.5
C00F C00H H00Q 109.5
H00O C00H H00Q 109.5
H00P C00H H00Q 109.5

loop_
_geom_bond_atom_site_label_1
_geom_bond_atom_site_label_2
_geom_bond_distance
O001 C006 1.450(6)
O001 H001 0.91(7)
O002 C004 1.216(6)
O003 C00D 1.224(7)
C004 C009 1.483(7)
C004 C00A 1.486(6)
C005 C007 1.484(7)
C005 C006 1.495(6)
C005 C00A 1.525(7)
C005 H005 0.9800
C006 C008 1.508(7)
C006 C00E 1.517(7)
C007 C00A 1.529(6)
C007 H00A 0.9700
C007 H00B 0.9700
C008 C009 1.340(7)
C008 H008 0.9300
C009 C00C 1.494(7)
C00A C00D 1.498(7)
C00B C00D 1.511(8)
C00B C00G 1.521(9)
C00B C00F 1.522(8)
C00B H00C 0.9800
C00C H00D 0.9600
C00C H00E 0.9600
C00C H00F 0.9600
C00E H00G 0.9600
C00E H00H 0.9600
C00E H00I 0.9600
C00F C00H 1.494(10)
C00F H00J 0.9700
C00F H00K 0.9700
C00G H00L 0.9600
C00G H00M 0.9600
C00G H00N 0.9600
C00H H00O 0.9600
C00H H00P 0.9600
C00H H00Q 0.9600

loop_
_geom_torsion_atom_site_label_1
_geom_torsion_atom_site_label_2
_geom_torsion_atom_site_label_3
_geom_torsion_atom_site_label_4
_geom_torsion
C007 C005 C006 O001 -71.3(5)
C00A C005 C006 O001 -143.8(4)
C007 C005 C006 C008 51.2(6)
C00A C005 C006 C008 -21.4(6)
C007 C005 C006 C00E 172.6(4)
C00A C005 C006 C00E 100.0(5)
C006 C005 C007 C00A -109.1(5)
O001 C006 C008 C009 141.0(5)
C005 C006 C008 C009 18.9(7)
C00E C006 C008 C009 -105.0(5)
C006 C008 C009 C004 -2.6(7)
C006 C008 C009 C00C 174.8(5)
O002 C004 C009 C008 171.0(5)
C00A C004 C009 C008 -11.4(6)
O002 C004 C009 C00C -6.6(7)
C00A C004 C009 C00C 171.0(4)
O002 C004 C00A C00D -26.0(7)
C009 C004 C00A C00D 156.4(4)
O002 C004 C00A C005 -174.8(4)
C009 C004 C00A C005 7.6(6)
O002 C004 C00A C007 119.7(5)
C009 C004 C00A C007 -57.9(5)
C007 C005 C00A C004 -102.7(4)
C006 C005 C00A C004 9.5(6)
C007 C005 C00A C00D 106.9(4)
C006 C005 C00A C00D -140.8(4)
C006 C005 C00A C007 112.3(5)
C005 C007 C00A C004 109.0(4)
C005 C007 C00A C00D -104.1(5)
C004 C00A C00D O003 152.7(5)
C005 C00A C00D O003 -57.6(6)
C007 C00A C00D O003 7.6(7)
C004 C00A C00D C00B -31.6(6)
C005 C00A C00D C00B 118.1(5)
C007 C00A C00D C00B -176.7(4)
C00G C00B C00D O003 -66.8(7)
C00F C00B C00D O003 54.8(7)
C00G C00B C00D C00A 117.6(5)
C00F C00B C00D C00A -120.8(5)
C00D C00B C00F C00H 71.3(7)
C00G C00B C00F C00H -168.2(7)
